data_1536255
loop_
_publ_author_name
'Johrendt, D.'
'Mewis, A.'

_publ_section_title
;
 Ca3Pd4Bi8: Kristall- und elektronische Bandstruktur
;
_journal_name_full 'Zeitschrift fuer Anorganische und Allgemeine Chemie'
_journal_page_first 2671
_journal_page_last 2674
_journal_volume 628
_journal_year 2002
_chemical_formula_sum 'Bi8 Ca3 Pd4'
_space_group_IT_number 55
_symmetry_space_group_name_Hall '-P 2 2ab'
_symmetry_space_group_name_H-M 'P b a m'
_cell_angle_alpha 90
_cell_angle_beta 90
_cell_angle_gamma 90
_cell_formula_units_Z 2
_cell_length_a 10.814
_cell_length_b 17.05
_cell_length_c 4.149
_cell_volume 764.987
_citation_journal_id_ASTM ZAACAB
_cod_data_source_file Johrendt_ZAACAB_2002_690.cif
_cod_data_source_block Bi8Ca3Pd4
_cod_original_cell_volume 764.9872
_cod_database_code 1536255

loop_
_symmetry_equiv_pos_as_xyz
x,y,z
-x,-y,z
x+1/2,-y+1/2,-z
-x+1/2,y+1/2,-z
-x,-y,-z
x,y,-z
-x-1/2,y-1/2,z
x-1/2,-y-1/2,z

loop_
_atom_site_label
_atom_site_type_symbol
_atom_site_fract_x
_atom_site_fract_y
_atom_site_fract_z
_atom_site_occupancy
_atom_site_U_iso_or_equiv
Ca1 Ca 0 0.5 0.5 1 0.0
Pd2 Pd 0.5713 0.17587 0.5 1 0.0
Bi4 Bi 0.69601 0.08589 0 1 0.0
Bi2 Bi 0.3912 0.14295 0 1 0.0
Bi3 Bi 0.12962 0.03892 0.5 1 0.0
Ca2 Ca 0.8576 0.1992 0.5 1 0.0
Pd1 Pd 0.9538 0.07827 0 1 0.0
Bi1 Bi 0.11012 0.21334 0 1 0.0
